data_1571193
loop_
_publ_author_name
'H\"oeg, Finn'
'Luxenberger, Lea'
'Fedulin, Andrey'
'Jacobi von Wangelin, Axel'

_publ_section_title
;
 Cobalt-catalyzed double hydroboration of pyridines
;
_journal_issue 14
_journal_name_full 'Chemical Science'
_journal_page_first 5201
_journal_page_last 5210
_journal_paper_doi 10.1039/D3SC05418G
_journal_volume 15
_journal_year 2024
_chemical_formula_moiety 'C28 H46 B Co N O3 P'
_chemical_formula_sum 'C28 H46 B Co N O3 P'
_chemical_formula_weight 545.37
_space_group_crystal_system triclinic
_space_group_IT_number 2
_space_group_name_Hall '-P 1'
_space_group_name_H-M_alt 'P -1'
_atom_sites_solution_hydrogens mixed
_atom_sites_solution_primary dual
_audit_creation_method SHELXL-2018/3
_audit_update_record
;
2023-10-10 deposited with the CCDC.	2024-02-28 downloaded from the CCDC.
;
_cell_angle_alpha 100.810(3)
_cell_angle_beta 95.593(4)
_cell_angle_gamma 92.022(4)
_cell_formula_units_Z 2
_cell_length_a 8.5688(5)
_cell_length_b 12.8423(5)
_cell_length_c 13.3857(5)
_cell_measurement_reflns_used 15096
_cell_measurement_temperature 99.97(13)
_cell_measurement_theta_max 76.4690
_cell_measurement_theta_min 3.3450
_cell_volume 1437.81(12)
_computing_cell_refinement 'CrysAlisPro 1.171.39.46 (Rigaku OD, 2018)'
_computing_data_collection 'CrysAlisPro 1.171.39.46 (Rigaku OD, 2018)'
_computing_data_reduction 'CrysAlisPro 1.171.39.46 (Rigaku OD, 2018)'
_computing_structure_refinement 'SHELXL-2018/3 (Sheldrick, 2018)'
_computing_structure_solution 'SHELXT (Sheldrick, 2015)'
_diffrn_ambient_temperature 99.97(13)
_diffrn_measured_fraction_theta_full 1.000
_diffrn_measured_fraction_theta_max 0.983
_diffrn_measurement_device_type 'SuperNova, Dual, Cu at home/near, Atlas'
_diffrn_measurement_method '\w scans'
_diffrn_radiation_type CuK\a
_diffrn_radiation_wavelength 1.54184
_diffrn_reflns_av_R_equivalents 0.0465
_diffrn_reflns_av_unetI/netI 0.0310
_diffrn_reflns_Laue_measured_fraction_full 1.000
_diffrn_reflns_Laue_measured_fraction_max 0.983
_diffrn_reflns_limit_h_max 10
_diffrn_reflns_limit_h_min -10
_diffrn_reflns_limit_k_max 16
_diffrn_reflns_limit_k_min -15
_diffrn_reflns_limit_l_max 16
_diffrn_reflns_limit_l_min -16
_diffrn_reflns_number 28557
_diffrn_reflns_point_group_measured_fraction_full 1.000
_diffrn_reflns_point_group_measured_fraction_max 0.983
_diffrn_reflns_theta_full 67.684
_diffrn_reflns_theta_max 76.884
_diffrn_reflns_theta_min 3.380
_exptl_absorpt_coefficient_mu 5.418
_exptl_absorpt_correction_T_max 1.000
_exptl_absorpt_correction_T_min 0.385
_exptl_absorpt_correction_type gaussian
_exptl_absorpt_process_details
;
CrysAlisPro 1.171.39.46 (Rigaku Oxford Diffraction, 2018)
Numerical absorption correction based on gaussian integration over
			a multifaceted crystal model
Empirical absorption correction using spherical harmonics,
 implemented in SCALE3 ABSPACK scaling algorithm.
;
_exptl_crystal_colour orange
_exptl_crystal_density_diffrn 1.260
_exptl_crystal_description plate
_exptl_crystal_F_000 584
_exptl_crystal_size_max 0.24
_exptl_crystal_size_mid 0.14
_exptl_crystal_size_min 0.08
_refine_diff_density_max 1.917
_refine_diff_density_min -1.467
_refine_diff_density_rms 0.086
_refine_ls_extinction_method none
_refine_ls_goodness_of_fit_ref 1.112
_refine_ls_hydrogen_treatment mixed
_refine_ls_matrix_type full
_refine_ls_number_parameters 325
_refine_ls_number_reflns 5969
_refine_ls_number_restraints 0
_refine_ls_restrained_S_all 1.112
_refine_ls_R_factor_all 0.0611
_refine_ls_R_factor_gt 0.0561
_refine_ls_shift/su_max 0.000
_refine_ls_shift/su_mean 0.000
_refine_ls_structure_factor_coef Fsqd
_refine_ls_weighting_details 'w=1/[\s^2^(Fo^2^)+(0.0785P)^2^+2.1336P] where P=(Fo^2^+2Fc^2^)/3'
_refine_ls_weighting_scheme calc
_refine_ls_wR_factor_gt 0.1494
_refine_ls_wR_factor_ref 0.1588
_reflns_Friedel_coverage 0.000
_reflns_number_gt 5489
_reflns_number_total 5969
_reflns_threshold_expression 'I > 2\s(I)'
_cod_data_source_file d3sc05418g2.cif
_cod_data_source_block FAI-FH-44-hex2
_cod_depositor_comments 'Adding full bibliography for 1571191--1571195.cif.'
_cod_database_code 1571193
_shelx_shelxl_version_number 2018/3
_shelx_space_group_comment
;
The symmetry employed for this shelxl refinement is uniquely defined
by the following loop, which should always be used as a source of
symmetry information in preference to the above space-group names.
They are only intended as comments.
;

loop_
_space_group_symop_operation_xyz
'x, y, z'
'-x, -y, -z'

loop_
_atom_site_label
_atom_site_type_symbol
_atom_site_fract_x
_atom_site_fract_y
_atom_site_fract_z
_atom_site_U_iso_or_equiv
_atom_site_adp_type
_atom_site_occupancy
_atom_site_site_symmetry_order
_atom_site_calc_flag
_atom_site_refinement_flags_posn
_atom_site_refinement_flags_adp
_atom_site_refinement_flags_occupancy
_atom_site_disorder_assembly
_atom_site_disorder_group
C1 C 0.6656(3) 0.5615(2) 0.2887(2) 0.0209(5) Uani 1 1 d . . . . .
C2 C 0.8272(4) 0.5707(2) 0.2933(2) 0.0220(6) Uani 1 1 d . . . . .
H2 H 0.880540 0.636904 0.293835 0.026 Uiso 1 1 calc R U . . .
C3 C 0.9092(3) 0.4802(2) 0.2972(2) 0.0210(5) Uani 1 1 d . . . . .
H3 H 1.020565 0.484962 0.301251 0.025 Uiso 1 1 calc R U . . .
C4 C 0.8315(3) 0.3812(2) 0.2953(2) 0.0193(5) Uani 1 1 d . . . . .
C5 C 0.6660(3) 0.3847(2) 0.2897(2) 0.0191(5) Uani 1 1 d . . . . .
C6 C 0.5711(3) 0.2827(2) 0.2856(2) 0.0232(6) Uani 1 1 d . . . . .
H6A H 0.526584 0.252646 0.214598 0.028 Uiso 1 1 calc R U . . .
H6B H 0.483962 0.295098 0.329091 0.028 Uiso 1 1 calc R U . . .
C7 C 0.6645(4) 0.2086(3) 0.4682(2) 0.0304(7) Uani 1 1 d . . . . .
H7 H 0.547624 0.203541 0.467192 0.037 Uiso 1 1 calc R U . . .
C8 C 0.7206(5) 0.3202(3) 0.5255(3) 0.0393(8) Uani 1 1 d . . . . .
H8A H 0.677989 0.372806 0.487363 0.059 Uiso 1 1 calc R U . . .
H8B H 0.683992 0.332409 0.593666 0.059 Uiso 1 1 calc R U . . .
H8C H 0.835550 0.326935 0.532216 0.059 Uiso 1 1 calc R U . . .
C9 C 0.7263(5) 0.1263(3) 0.5234(3) 0.0438(9) Uani 1 1 d . . . . .
H9A H 0.688629 0.055772 0.485016 0.066 Uiso 1 1 calc R U . . .
H9B H 0.841384 0.131588 0.530088 0.066 Uiso 1 1 calc R U . . .
H9C H 0.689826 0.137062 0.591538 0.066 Uiso 1 1 calc R U . . .
C10 C 0.6239(4) 0.0570(2) 0.2754(3) 0.0302(7) Uani 1 1 d . . . . .
H10 H 0.690816 0.006369 0.305937 0.036 Uiso 1 1 calc R U . . .
C11 C 0.6357(5) 0.0323(3) 0.1604(3) 0.0399(8) Uani 1 1 d . . . . .
H11A H 0.743956 0.047195 0.147326 0.060 Uiso 1 1 calc R U . . .
H11B H 0.605303 -0.042770 0.133588 0.060 Uiso 1 1 calc R U . . .
H11C H 0.565278 0.076594 0.126573 0.060 Uiso 1 1 calc R U . . .
C12 C 0.4587(5) 0.0349(3) 0.2981(3) 0.0432(9) Uani 1 1 d . . . . .
H12A H 0.453703 0.051313 0.372186 0.065 Uiso 1 1 calc R U . . .
H12B H 0.387407 0.079248 0.264935 0.065 Uiso 1 1 calc R U . . .
H12C H 0.427433 -0.040116 0.271950 0.065 Uiso 1 1 calc R U . . .
C13 C 0.3423(3) 0.6312(2) 0.0506(2) 0.0212(5) Uani 1 1 d . . . . .
C14 C 0.4545(4) 0.6736(3) -0.0158(2) 0.0289(6) Uani 1 1 d . . . . .
H14A H 0.394981 0.707782 -0.065778 0.043 Uiso 1 1 calc R U . . .
H14B H 0.531085 0.725437 0.027474 0.043 Uiso 1 1 calc R U . . .
H14C H 0.509647 0.614671 -0.051823 0.043 Uiso 1 1 calc R U . . .
C15 C 0.2275(4) 0.5480(2) -0.0143(2) 0.0286(6) Uani 1 1 d . . . . .
H15A H 0.162335 0.580443 -0.063188 0.043 Uiso 1 1 calc R U . . .
H15B H 0.285220 0.491379 -0.051557 0.043 Uiso 1 1 calc R U . . .
H15C H 0.160236 0.518205 0.029695 0.043 Uiso 1 1 calc R U . . .
C16 C 0.2682(3) 0.7210(2) 0.1230(2) 0.0217(6) Uani 1 1 d . . . . .
C17 C 0.2407(4) 0.8204(2) 0.0792(2) 0.0281(6) Uani 1 1 d . . . . .
H17A H 0.160752 0.804139 0.020128 0.042 Uiso 1 1 calc R U . . .
H17B H 0.204601 0.875612 0.131551 0.042 Uiso 1 1 calc R U . . .
H17C H 0.338938 0.845709 0.057674 0.042 Uiso 1 1 calc R U . . .
C18 C 0.1198(4) 0.6833(3) 0.1622(3) 0.0318(7) Uani 1 1 d . . . . .
H18A H 0.036332 0.665182 0.105416 0.048 Uiso 1 1 calc R U . . .
H18B H 0.140726 0.620544 0.192180 0.048 Uiso 1 1 calc R U . . .
H18C H 0.086764 0.739990 0.214433 0.048 Uiso 1 1 calc R U . . .
C19 C 1.1625(3) 0.2981(2) 0.3566(2) 0.0226(6) Uani 1 1 d . . . . .
C20 C 1.1491(3) 0.2752(2) 0.2470(2) 0.0203(5) Uani 1 1 d . . . . .
C21 C 1.0993(3) 0.1652(2) 0.2144(2) 0.0228(6) Uani 1 1 d . . . . .
C22 C 1.0775(3) 0.1216(2) 0.3024(2) 0.0214(5) Uani 1 1 d . . . . .
C23 C 1.1196(4) 0.2039(2) 0.3902(2) 0.0247(6) Uani 1 1 d . . . . .
C24 C 1.2248(4) 0.3994(3) 0.4248(2) 0.0309(7) Uani 1 1 d . . . . .
H24A H 1.138967 0.434591 0.458439 0.046 Uiso 1 1 calc R U . . .
H24B H 1.271282 0.445908 0.384042 0.046 Uiso 1 1 calc R U . . .
H24C H 1.305142 0.384256 0.476624 0.046 Uiso 1 1 calc R U . . .
C25 C 1.1943(4) 0.3475(3) 0.1775(2) 0.0268(6) Uani 1 1 d . . . . .
H25A H 1.241676 0.306507 0.119842 0.040 Uiso 1 1 calc R U . . .
H25B H 1.270292 0.403231 0.215417 0.040 Uiso 1 1 calc R U . . .
H25C H 1.100654 0.379906 0.151746 0.040 Uiso 1 1 calc R U . . .
C26 C 1.0896(4) 0.1040(3) 0.1072(2) 0.0317(7) Uani 1 1 d . . . . .
H26A H 1.190151 0.072429 0.095058 0.048 Uiso 1 1 calc R U . . .
H26B H 1.066073 0.151864 0.059272 0.048 Uiso 1 1 calc R U . . .
H26C H 1.006197 0.047651 0.096818 0.048 Uiso 1 1 calc R U . . .
C27 C 1.0386(4) 0.0073(2) 0.3043(3) 0.0303(7) Uani 1 1 d . . . . .
H27A H 0.970736 -0.024783 0.242139 0.045 Uiso 1 1 calc R U . . .
H27B H 0.984022 0.002521 0.364430 0.045 Uiso 1 1 calc R U . . .
H27C H 1.135700 -0.030649 0.307531 0.045 Uiso 1 1 calc R U . . .
C28 C 1.1391(4) 0.1897(3) 0.4990(2) 0.0332(7) Uani 1 1 d . . . . .
H28A H 1.250696 0.198568 0.524867 0.050 Uiso 1 1 calc R U . . .
H28B H 1.098635 0.118410 0.502919 0.050 Uiso 1 1 calc R U . . .
H28C H 1.080743 0.242847 0.540488 0.050 Uiso 1 1 calc R U . . .
B1 B 0.4716(4) 0.6577(3) 0.2094(2) 0.0212(6) Uani 1 1 d . . . . .
N1 N 0.5841(3) 0.47188(19) 0.28791(18) 0.0223(5) Uani 1 1 d . . . . .
O1 O 0.5816(3) 0.65217(16) 0.28843(15) 0.0242(4) Uani 1 1 d . . . . .
O2 O 0.4385(2) 0.58137(15) 0.12315(15) 0.0213(4) Uani 1 1 d . . . . .
O3 O 0.3874(2) 0.74663(15) 0.21074(15) 0.0220(4) Uani 1 1 d . . . . .
P1 P 0.70763(8) 0.19251(5) 0.33343(5) 0.01898(17) Uani 1 1 d . . . . .
Co1 Co 0.92869(5) 0.24597(4) 0.29257(4) 0.02591(16) Uani 1 1 d . . . . .
H1CO H 0.825(6) 0.223(4) 0.188(4) 0.063(15) Uiso 1 1 d . . . . .

loop_
_atom_site_aniso_label
_atom_site_aniso_U_11
_atom_site_aniso_U_22
_atom_site_aniso_U_33
_atom_site_aniso_U_23
_atom_site_aniso_U_13
_atom_site_aniso_U_12
C1 0.0247(14) 0.0203(13) 0.0185(12) 0.0047(10) 0.0035(10) 0.0061(11)
C2 0.0282(15) 0.0197(13) 0.0186(12) 0.0047(10) 0.0034(10) -0.0003(11)
C3 0.0181(13) 0.0234(14) 0.0219(13) 0.0048(10) 0.0036(10) -0.0020(10)
C4 0.0201(13) 0.0203(13) 0.0188(12) 0.0064(10) 0.0033(10) 0.0027(10)
C5 0.0185(13) 0.0201(13) 0.0200(12) 0.0059(10) 0.0040(10) 0.0018(10)
C6 0.0182(13) 0.0245(14) 0.0294(14) 0.0100(11) 0.0049(11) 0.0007(11)
C7 0.0375(18) 0.0307(16) 0.0247(14) 0.0095(12) 0.0059(12) -0.0060(13)
C8 0.059(2) 0.0343(18) 0.0234(15) 0.0031(13) 0.0078(15) -0.0094(16)
C9 0.048(2) 0.047(2) 0.042(2) 0.0204(17) 0.0080(17) 0.0017(17)
C10 0.0298(16) 0.0236(15) 0.0372(17) 0.0038(12) 0.0073(13) -0.0011(12)
C11 0.0384(19) 0.0372(19) 0.0387(18) -0.0058(15) 0.0067(15) -0.0085(15)
C12 0.0342(19) 0.0367(19) 0.059(2) 0.0091(17) 0.0078(17) -0.0038(15)
C13 0.0229(14) 0.0223(13) 0.0199(12) 0.0069(10) 0.0026(10) 0.0041(11)
C14 0.0361(17) 0.0304(16) 0.0229(14) 0.0075(12) 0.0108(12) 0.0047(13)
C15 0.0302(16) 0.0277(15) 0.0260(14) 0.0011(12) 0.0009(12) 0.0036(12)
C16 0.0228(14) 0.0215(13) 0.0211(13) 0.0050(10) 0.0019(10) 0.0022(11)
C17 0.0321(16) 0.0243(15) 0.0286(15) 0.0075(12) -0.0001(12) 0.0076(12)
C18 0.0291(16) 0.0335(17) 0.0346(16) 0.0066(13) 0.0117(13) 0.0040(13)
C19 0.0174(13) 0.0245(14) 0.0250(14) 0.0019(11) 0.0048(10) -0.0009(10)
C20 0.0142(12) 0.0251(14) 0.0226(13) 0.0051(11) 0.0050(10) 0.0034(10)
C21 0.0190(13) 0.0237(14) 0.0256(14) 0.0037(11) 0.0026(10) 0.0055(11)
C22 0.0145(12) 0.0204(13) 0.0298(14) 0.0051(11) 0.0026(10) 0.0042(10)
C23 0.0258(15) 0.0262(15) 0.0239(14) 0.0068(11) 0.0073(11) 0.0017(11)
C24 0.0376(18) 0.0257(15) 0.0279(15) 0.0011(12) 0.0059(13) -0.0039(13)
C25 0.0235(14) 0.0320(16) 0.0283(14) 0.0114(12) 0.0075(11) 0.0047(12)
C26 0.0399(18) 0.0297(16) 0.0250(15) 0.0033(12) 0.0024(13) 0.0071(13)
C27 0.0307(16) 0.0216(14) 0.0396(17) 0.0084(12) 0.0025(13) 0.0054(12)
C28 0.0391(18) 0.0368(18) 0.0252(15) 0.0087(13) 0.0059(13) 0.0005(14)
B1 0.0236(15) 0.0199(15) 0.0215(14) 0.0061(11) 0.0047(12) 0.0022(12)
N1 0.0222(12) 0.0231(12) 0.0227(11) 0.0070(9) 0.0021(9) 0.0024(9)
O1 0.0285(11) 0.0194(10) 0.0235(10) 0.0024(8) -0.0011(8) 0.0056(8)
O2 0.0257(10) 0.0186(9) 0.0199(9) 0.0036(7) 0.0014(7) 0.0056(8)
O3 0.0259(10) 0.0193(9) 0.0205(9) 0.0027(7) 0.0015(8) 0.0044(8)
P1 0.0176(3) 0.0186(3) 0.0223(3) 0.0067(3) 0.0045(2) 0.0005(2)
Co1 0.0178(3) 0.0211(3) 0.0426(3) 0.0122(2) 0.0095(2) 0.00314(18)

loop_
_atom_type_symbol
_atom_type_description
_atom_type_scat_dispersion_real
_atom_type_scat_dispersion_imag
_atom_type_scat_source
C C 0.0181 0.0091 'International Tables Vol C Tables 4.2.6.8 and 6.1.1.4'
H H 0.0000 0.0000 'International Tables Vol C Tables 4.2.6.8 and 6.1.1.4'
B B 0.0090 0.0039 'International Tables Vol C Tables 4.2.6.8 and 6.1.1.4'
N N 0.0311 0.0180 'International Tables Vol C Tables 4.2.6.8 and 6.1.1.4'
O O 0.0492 0.0322 'International Tables Vol C Tables 4.2.6.8 and 6.1.1.4'
P P 0.2955 0.4335 'International Tables Vol C Tables 4.2.6.8 and 6.1.1.4'
Co Co -2.3653 3.6143 'International Tables Vol C Tables 4.2.6.8 and 6.1.1.4'

loop_
_geom_angle_atom_site_label_1
_geom_angle_atom_site_label_2
_geom_angle_atom_site_label_3
_geom_angle
_geom_angle_site_symmetry_1
_geom_angle_site_symmetry_3
_geom_angle_publ_flag
N1 C1 C2 124.2(3) . . ?
N1 C1 O1 117.1(3) . . ?
C2 C1 O1 118.7(3) . . ?
C1 C2 C3 117.9(3) . . ?
C1 C2 H2 121.1 . . ?
C3 C2 H2 121.1 . . ?
C2 C3 C4 121.6(3) . . ?
C2 C3 H3 119.2 . . ?
C4 C3 H3 119.2 . . ?
C3 C4 C5 113.7(2) . . ?
C3 C4 Co1 126.5(2) . . ?
C5 C4 Co1 119.7(2) . . ?
N1 C5 C4 125.7(3) . . ?
N1 C5 C6 116.2(2) . . ?
C4 C5 C6 118.1(2) . . ?
C5 C6 P1 105.88(19) . . ?
C5 C6 H6A 110.6 . . ?
P1 C6 H6A 110.6 . . ?
C5 C6 H6B 110.6 . . ?
P1 C6 H6B 110.6 . . ?
H6A C6 H6B 108.7 . . ?
C9 C7 C8 111.3(3) . . ?
C9 C7 P1 115.1(3) . . ?
C8 C7 P1 109.5(2) . . ?
C9 C7 H7 106.8 . . ?
C8 C7 H7 106.8 . . ?
P1 C7 H7 106.8 . . ?
C7 C8 H8A 109.5 . . ?
C7 C8 H8B 109.5 . . ?
H8A C8 H8B 109.5 . . ?
C7 C8 H8C 109.5 . . ?
H8A C8 H8C 109.5 . . ?
H8B C8 H8C 109.5 . . ?
C7 C9 H9A 109.5 . . ?
C7 C9 H9B 109.5 . . ?
H9A C9 H9B 109.5 . . ?
C7 C9 H9C 109.5 . . ?
H9A C9 H9C 109.5 . . ?
H9B C9 H9C 109.5 . . ?
C12 C10 C11 110.8(3) . . ?
C12 C10 P1 114.3(2) . . ?
C11 C10 P1 111.2(2) . . ?
C12 C10 H10 106.7 . . ?
C11 C10 H10 106.7 . . ?
P1 C10 H10 106.7 . . ?
C10 C11 H11A 109.5 . . ?
C10 C11 H11B 109.5 . . ?
H11A C11 H11B 109.5 . . ?
C10 C11 H11C 109.5 . . ?
H11A C11 H11C 109.5 . . ?
H11B C11 H11C 109.5 . . ?
C10 C12 H12A 109.5 . . ?
C10 C12 H12B 109.5 . . ?
H12A C12 H12B 109.5 . . ?
C10 C12 H12C 109.5 . . ?
H12A C12 H12C 109.5 . . ?
H12B C12 H12C 109.5 . . ?
O2 C13 C15 108.7(2) . . ?
O2 C13 C14 106.6(2) . . ?
C15 C13 C14 110.2(2) . . ?
O2 C13 C16 102.1(2) . . ?
C15 C13 C16 115.5(2) . . ?
C14 C13 C16 112.9(2) . . ?
C13 C14 H14A 109.5 . . ?
C13 C14 H14B 109.5 . . ?
H14A C14 H14B 109.5 . . ?
C13 C14 H14C 109.5 . . ?
H14A C14 H14C 109.5 . . ?
H14B C14 H14C 109.5 . . ?
C13 C15 H15A 109.5 . . ?
C13 C15 H15B 109.5 . . ?
H15A C15 H15B 109.5 . . ?
C13 C15 H15C 109.5 . . ?
H15A C15 H15C 109.5 . . ?
H15B C15 H15C 109.5 . . ?
O3 C16 C17 108.7(2) . . ?
O3 C16 C18 106.8(2) . . ?
C17 C16 C18 110.6(3) . . ?
O3 C16 C13 102.7(2) . . ?
C17 C16 C13 114.3(2) . . ?
C18 C16 C13 113.1(2) . . ?
C16 C17 H17A 109.5 . . ?
C16 C17 H17B 109.5 . . ?
H17A C17 H17B 109.5 . . ?
C16 C17 H17C 109.5 . . ?
H17A C17 H17C 109.5 . . ?
H17B C17 H17C 109.5 . . ?
C16 C18 H18A 109.5 . . ?
C16 C18 H18B 109.5 . . ?
H18A C18 H18B 109.5 . . ?
C16 C18 H18C 109.5 . . ?
H18A C18 H18C 109.5 . . ?
H18B C18 H18C 109.5 . . ?
C23 C19 C20 108.0(3) . . ?
C23 C19 C24 125.1(3) . . ?
C20 C19 C24 126.7(3) . . ?
C23 C19 Co1 70.95(17) . . ?
C20 C19 Co1 68.26(16) . . ?
C24 C19 Co1 130.7(2) . . ?
C19 C20 C21 107.4(2) . . ?
C19 C20 C25 127.4(3) . . ?
C21 C20 C25 124.9(3) . . ?
C19 C20 Co1 72.02(16) . . ?
C21 C20 Co1 69.49(16) . . ?
C25 C20 Co1 128.6(2) . . ?
C22 C21 C20 108.5(2) . . ?
C22 C21 C26 125.6(3) . . ?
C20 C21 C26 125.6(3) . . ?
C22 C21 Co1 70.78(16) . . ?
C20 C21 Co1 70.12(16) . . ?
C26 C21 Co1 130.0(2) . . ?
C21 C22 C23 107.4(2) . . ?
C21 C22 C27 126.3(3) . . ?
C23 C22 C27 125.8(3) . . ?
C21 C22 Co1 69.36(16) . . ?
C23 C22 Co1 72.03(17) . . ?
C27 C22 Co1 129.9(2) . . ?
C19 C23 C22 108.7(3) . . ?
C19 C23 C28 124.8(3) . . ?
C22 C23 C28 125.9(3) . . ?
C19 C23 Co1 70.35(17) . . ?
C22 C23 Co1 68.46(16) . . ?
C28 C23 Co1 134.1(2) . . ?
C19 C24 H24A 109.5 . . ?
C19 C24 H24B 109.5 . . ?
H24A C24 H24B 109.5 . . ?
C19 C24 H24C 109.5 . . ?
H24A C24 H24C 109.5 . . ?
H24B C24 H24C 109.5 . . ?
C20 C25 H25A 109.5 . . ?
C20 C25 H25B 109.5 . . ?
H25A C25 H25B 109.5 . . ?
C20 C25 H25C 109.5 . . ?
H25A C25 H25C 109.5 . . ?
H25B C25 H25C 109.5 . . ?
C21 C26 H26A 109.5 . . ?
C21 C26 H26B 109.5 . . ?
H26A C26 H26B 109.5 . . ?
C21 C26 H26C 109.5 . . ?
H26A C26 H26C 109.5 . . ?
H26B C26 H26C 109.5 . . ?
C22 C27 H27A 109.5 . . ?
C22 C27 H27B 109.5 . . ?
H27A C27 H27B 109.5 . . ?
C22 C27 H27C 109.5 . . ?
H27A C27 H27C 109.5 . . ?
H27B C27 H27C 109.5 . . ?
C23 C28 H28A 109.5 . . ?
C23 C28 H28B 109.5 . . ?
H28A C28 H28B 109.5 . . ?
C23 C28 H28C 109.5 . . ?
H28A C28 H28C 109.5 . . ?
H28B C28 H28C 109.5 . . ?
O1 B1 O2 125.3(3) . . ?
O1 B1 O3 120.1(3) . . ?
O2 B1 O3 114.6(3) . . ?
C1 N1 C5 116.8(2) . . ?
B1 O1 C1 120.5(2) . . ?
B1 O2 C13 105.8(2) . . ?
B1 O3 C16 105.8(2) . . ?
C6 P1 C7 100.97(15) . . ?
C6 P1 C10 105.28(15) . . ?
C7 P1 C10 103.39(15) . . ?
C6 P1 Co1 102.69(9) . . ?
C7 P1 Co1 122.11(11) . . ?
C10 P1 Co1 119.62(11) . . ?
C4 Co1 C21 136.25(12) . . ?
C4 Co1 C20 102.92(11) . . ?
C21 Co1 C20 40.38(11) . . ?
C4 Co1 C22 167.46(12) . . ?
C21 Co1 C22 39.85(11) . . ?
C20 Co1 C22 67.40(11) . . ?
C4 Co1 C19 101.08(12) . . ?
C21 Co1 C19 66.63(11) . . ?
C20 Co1 C19 39.72(11) . . ?
C22 Co1 C19 66.39(11) . . ?
C4 Co1 C23 130.16(12) . . ?
C21 Co1 C23 66.08(11) . . ?
C20 Co1 C23 66.12(11) . . ?
C22 Co1 C23 39.50(11) . . ?
C19 Co1 C23 38.70(11) . . ?
C4 Co1 P1 84.80(9) . . ?
C21 Co1 P1 131.67(9) . . ?
C20 Co1 P1 171.91(8) . . ?
C22 Co1 P1 105.29(8) . . ?
C19 Co1 P1 141.79(8) . . ?
C23 Co1 P1 110.78(8) . . ?
C4 Co1 H1CO 79.3(19) . . ?
C21 Co1 H1CO 85.8(19) . . ?
C20 Co1 H1CO 101.4(19) . . ?
C22 Co1 H1CO 109.8(19) . . ?
C19 Co1 H1CO 140.7(19) . . ?
C23 Co1 H1CO 148.9(19) . . ?
P1 Co1 H1CO 77.5(19) . . ?

loop_
_geom_bond_atom_site_label_1
_geom_bond_atom_site_label_2
_geom_bond_distance
_geom_bond_site_symmetry_2
_geom_bond_publ_flag
C1 N1 1.323(4) . ?
C1 C2 1.380(4) . ?
C1 O1 1.391(3) . ?
C2 C3 1.386(4) . ?
C2 H2 0.9500 . ?
C3 C4 1.408(4) . ?
C3 H3 0.9500 . ?
C4 C5 1.415(4) . ?
C4 Co1 1.949(3) . ?
C5 N1 1.346(4) . ?
C5 C6 1.506(4) . ?
C6 P1 1.829(3) . ?
C6 H6A 0.9900 . ?
C6 H6B 0.9900 . ?
C7 C9 1.483(5) . ?
C7 C8 1.530(5) . ?
C7 P1 1.852(3) . ?
C7 H7 1.0000 . ?
C8 H8A 0.9800 . ?
C8 H8B 0.9800 . ?
C8 H8C 0.9800 . ?
C9 H9A 0.9800 . ?
C9 H9B 0.9800 . ?
C9 H9C 0.9800 . ?
C10 C12 1.505(5) . ?
C10 C11 1.526(5) . ?
C10 P1 1.855(3) . ?
C10 H10 1.0000 . ?
C11 H11A 0.9800 . ?
C11 H11B 0.9800 . ?
C11 H11C 0.9800 . ?
C12 H12A 0.9800 . ?
C12 H12B 0.9800 . ?
C12 H12C 0.9800 . ?
C13 O2 1.466(3) . ?
C13 C15 1.508(4) . ?
C13 C14 1.524(4) . ?
C13 C16 1.556(4) . ?
C14 H14A 0.9800 . ?
C14 H14B 0.9800 . ?
C14 H14C 0.9800 . ?
C15 H15A 0.9800 . ?
C15 H15B 0.9800 . ?
C15 H15C 0.9800 . ?
C16 O3 1.459(3) . ?
C16 C17 1.518(4) . ?
C16 C18 1.519(4) . ?
C17 H17A 0.9800 . ?
C17 H17B 0.9800 . ?
C17 H17C 0.9800 . ?
C18 H18A 0.9800 . ?
C18 H18B 0.9800 . ?
C18 H18C 0.9800 . ?
C19 C23 1.417(4) . ?
C19 C20 1.434(4) . ?
C19 C24 1.490(4) . ?
C19 Co1 2.134(3) . ?
C20 C21 1.436(4) . ?
C20 C25 1.498(4) . ?
C20 Co1 2.084(3) . ?
C21 C22 1.421(4) . ?
C21 C26 1.494(4) . ?
C21 Co1 2.075(3) . ?
C22 C23 1.432(4) . ?
C22 C27 1.499(4) . ?
C22 Co1 2.094(3) . ?
C23 C28 1.495(4) . ?
C23 Co1 2.142(3) . ?
C24 H24A 0.9800 . ?
C24 H24B 0.9800 . ?
C24 H24C 0.9800 . ?
C25 H25A 0.9800 . ?
C25 H25B 0.9800 . ?
C25 H25C 0.9800 . ?
C26 H26A 0.9800 . ?
C26 H26B 0.9800 . ?
C26 H26C 0.9800 . ?
C27 H27A 0.9800 . ?
C27 H27B 0.9800 . ?
C27 H27C 0.9800 . ?
C28 H28A 0.9800 . ?
C28 H28B 0.9800 . ?
C28 H28C 0.9800 . ?
B1 O1 1.360(4) . ?
B1 O2 1.366(4) . ?
B1 O3 1.371(4) . ?
P1 Co1 2.1470(8) . ?
Co1 H1CO 1.55(5) . ?

loop_
_geom_torsion_atom_site_label_1
_geom_torsion_atom_site_label_2
_geom_torsion_atom_site_label_3
_geom_torsion_atom_site_label_4
_geom_torsion
_geom_torsion_site_symmetry_1
_geom_torsion_site_symmetry_2
_geom_torsion_site_symmetry_3
_geom_torsion_site_symmetry_4
_geom_torsion_publ_flag
N1 C1 C2 C3 0.2(4) . . . . ?
O1 C1 C2 C3 177.7(2) . . . . ?
C1 C2 C3 C4 0.7(4) . . . . ?
C2 C3 C4 C5 -0.3(4) . . . . ?
C2 C3 C4 Co1 176.3(2) . . . . ?
C3 C4 C5 N1 -1.1(4) . . . . ?
Co1 C4 C5 N1 -178.0(2) . . . . ?
C3 C4 C5 C6 179.1(2) . . . . ?
Co1 C4 C5 C6 2.2(3) . . . . ?
N1 C5 C6 P1 -160.7(2) . . . . ?
C4 C5 C6 P1 19.1(3) . . . . ?
O2 C13 C16 O3 29.5(3) . . . . ?
C15 C13 C16 O3 147.3(2) . . . . ?
C14 C13 C16 O3 -84.6(3) . . . . ?
O2 C13 C16 C17 147.1(2) . . . . ?
C15 C13 C16 C17 -95.1(3) . . . . ?
C14 C13 C16 C17 33.0(4) . . . . ?
O2 C13 C16 C18 -85.1(3) . . . . ?
C15 C13 C16 C18 32.7(3) . . . . ?
C14 C13 C16 C18 160.8(3) . . . . ?
C23 C19 C20 C21 -0.7(3) . . . . ?
C24 C19 C20 C21 173.9(3) . . . . ?
Co1 C19 C20 C21 -60.82(19) . . . . ?
C23 C19 C20 C25 -174.7(3) . . . . ?
C24 C19 C20 C25 0.0(5) . . . . ?
Co1 C19 C20 C25 125.3(3) . . . . ?
C23 C19 C20 Co1 60.1(2) . . . . ?
C24 C19 C20 Co1 -125.3(3) . . . . ?
C19 C20 C21 C22 1.8(3) . . . . ?
C25 C20 C21 C22 175.9(3) . . . . ?
Co1 C20 C21 C22 -60.7(2) . . . . ?
C19 C20 C21 C26 -171.9(3) . . . . ?
C25 C20 C21 C26 2.2(5) . . . . ?
Co1 C20 C21 C26 125.6(3) . . . . ?
C19 C20 C21 Co1 62.45(19) . . . . ?
C25 C20 C21 Co1 -123.4(3) . . . . ?
C20 C21 C22 C23 -2.1(3) . . . . ?
C26 C21 C22 C23 171.6(3) . . . . ?
Co1 C21 C22 C23 -62.4(2) . . . . ?
C20 C21 C22 C27 -174.7(3) . . . . ?
C26 C21 C22 C27 -1.0(5) . . . . ?
Co1 C21 C22 C27 125.1(3) . . . . ?
C20 C21 C22 Co1 60.26(19) . . . . ?
C26 C21 C22 Co1 -126.0(3) . . . . ?
C20 C19 C23 C22 -0.6(3) . . . . ?
C24 C19 C23 C22 -175.3(3) . . . . ?
Co1 C19 C23 C22 57.8(2) . . . . ?
C20 C19 C23 C28 171.0(3) . . . . ?
C24 C19 C23 C28 -3.8(5) . . . . ?
Co1 C19 C23 C28 -130.6(3) . . . . ?
C20 C19 C23 Co1 -58.4(2) . . . . ?
C24 C19 C23 Co1 126.8(3) . . . . ?
C21 C22 C23 C19 1.7(3) . . . . ?
C27 C22 C23 C19 174.3(3) . . . . ?
Co1 C22 C23 C19 -59.0(2) . . . . ?
C21 C22 C23 C28 -169.7(3) . . . . ?
C27 C22 C23 C28 2.9(5) . . . . ?
Co1 C22 C23 C28 129.6(3) . . . . ?
C21 C22 C23 Co1 60.65(19) . . . . ?
C27 C22 C23 Co1 -126.7(3) . . . . ?
C2 C1 N1 C5 -1.5(4) . . . . ?
O1 C1 N1 C5 -179.0(2) . . . . ?
C4 C5 N1 C1 2.0(4) . . . . ?
C6 C5 N1 C1 -178.2(2) . . . . ?
O2 B1 O1 C1 -3.6(4) . . . . ?
O3 B1 O1 C1 178.8(2) . . . . ?
N1 C1 O1 B1 -61.2(4) . . . . ?
C2 C1 O1 B1 121.1(3) . . . . ?
O1 B1 O2 C13 -166.8(3) . . . . ?
O3 B1 O2 C13 10.9(3) . . . . ?
C15 C13 O2 B1 -147.2(2) . . . . ?
C14 C13 O2 B1 94.0(3) . . . . ?
C16 C13 O2 B1 -24.7(3) . . . . ?
O1 B1 O3 C16 -172.9(3) . . . . ?
O2 B1 O3 C16 9.2(3) . . . . ?
C17 C16 O3 B1 -145.3(2) . . . . ?
C18 C16 O3 B1 95.3(3) . . . . ?
C13 C16 O3 B1 -23.8(3) . . . . ?
C5 C6 P1 C7 97.9(2) . . . . ?
C5 C6 P1 C10 -154.79(19) . . . . ?
C5 C6 P1 Co1 -28.9(2) . . . . ?
C9 C7 P1 C6 165.3(3) . . . . ?
C8 C7 P1 C6 -68.5(3) . . . . ?
C9 C7 P1 C10 56.5(3) . . . . ?
C8 C7 P1 C10 -177.3(3) . . . . ?
C9 C7 P1 Co1 -82.1(3) . . . . ?
C8 C7 P1 Co1 44.2(3) . . . . ?
C12 C10 P1 C6 -56.8(3) . . . . ?
C11 C10 P1 C6 69.6(3) . . . . ?
C12 C10 P1 C7 48.7(3) . . . . ?
C11 C10 P1 C7 175.1(3) . . . . ?
C12 C10 P1 Co1 -171.5(2) . . . . ?
C11 C10 P1 Co1 -45.1(3) . . . . ?
